data_4338822
loop_
_publ_author_name
'Anbu, Sellamuthu'
'Ravishankaran, Rajendran'
'Guedes da Silva, M F\'atima C'
'Karande, Anjali A.'
'Pombeiro, Armando J. L.'

_publ_section_title
;
 Differentially selective chemosensor with fluorescence off-on responses
 on cu(2+) and zn(2+) ions in aqueous media and applications in
 pyrophosphate sensing, live cell imaging, and cytotoxicity.
;
_journal_issue 13
_journal_name_full 'Inorganic chemistry'
_journal_page_first 6655
_journal_page_last 6664
_journal_paper_doi 10.1021/ic500313m
_journal_volume 53
_journal_year 2014
_chemical_formula_moiety 'C48 H44 Cu4 N10 O14, 2(C H3 O)'
_chemical_formula_sum 'C50 H50 Cu4 N10 O16'
_chemical_formula_weight 1301.16
_space_group_crystal_system monoclinic
_space_group_IT_number 14
_space_group_name_Hall '-P 2yn'
_space_group_name_H-M_alt 'P 1 21/n 1'
_symmetry_space_group_name_Hall '-P 2yn'
_symmetry_space_group_name_H-M 'P 1 21/n 1'
_atom_sites_solution_hydrogens geom
_audit_creation_method SHELXL-2013
_audit_update_record
;
2014-01-16 # Formatted by publCIF

;
_cell_angle_alpha 90
_cell_angle_beta 94.197(3)
_cell_angle_gamma 90
_cell_formula_units_Z 2
_cell_length_a 8.9232(5)
_cell_length_b 15.2216(10)
_cell_length_c 19.3282(13)
_cell_measurement_reflns_used 2499
_cell_measurement_temperature 150(2)
_cell_measurement_theta_max 25.23
_cell_measurement_theta_min 2.50
_cell_volume 2618.2(3)
_computing_cell_refinement 'Bruker SAINT'
_computing_data_collection 'Bruker APEX2'
_computing_data_reduction 'Bruker SAINT'
_computing_publication_material 'WinGX publication routines (Farrugia, 1999)'
_computing_structure_refinement 'SHELXL-2013 (Sheldrick, 2013)'
_computing_structure_solution 'SIR97 (Giacovazzo et al, 1997)'
_diffrn_ambient_temperature 150(2)
_diffrn_measured_fraction_theta_full 0.919
_diffrn_measured_fraction_theta_max 0.910
_diffrn_measurement_device_type 'Bruker APEX-II CCD'
_diffrn_measurement_method '\f and \w scans'
_diffrn_radiation_source 'sealed tube'
_diffrn_radiation_type MoK\a
_diffrn_radiation_wavelength 0.71073
_diffrn_reflns_av_R_equivalents 0.0751
_diffrn_reflns_av_unetI/netI 0.0973
_diffrn_reflns_Laue_measured_fraction_full 0.919
_diffrn_reflns_Laue_measured_fraction_max 0.910
_diffrn_reflns_limit_h_max 9
_diffrn_reflns_limit_h_min -7
_diffrn_reflns_limit_k_max 16
_diffrn_reflns_limit_k_min -18
_diffrn_reflns_limit_l_max 23
_diffrn_reflns_limit_l_min -22
_diffrn_reflns_number 10822
_diffrn_reflns_point_group_measured_fraction_full 0.919
_diffrn_reflns_point_group_measured_fraction_max 0.910
_diffrn_reflns_theta_full 25.000
_diffrn_reflns_theta_max 25.356
_diffrn_reflns_theta_min 2.113
_exptl_absorpt_coefficient_mu 1.684
_exptl_absorpt_correction_T_max 0.690
_exptl_absorpt_correction_T_min 0.562
_exptl_absorpt_correction_type multi-scan
_exptl_absorpt_process_details sadabs
_exptl_crystal_colour green
_exptl_crystal_density_diffrn 1.650
_exptl_crystal_description prism
_exptl_crystal_F_000 1328
_exptl_crystal_size_max 0.450
_exptl_crystal_size_mid 0.290
_exptl_crystal_size_min 0.220
_refine_diff_density_max 0.463
_refine_diff_density_min -0.630
_refine_diff_density_rms 0.111
_refine_ls_extinction_method none
_refine_ls_goodness_of_fit_ref 0.997
_refine_ls_hydrogen_treatment constr
_refine_ls_matrix_type full
_refine_ls_number_parameters 363
_refine_ls_number_reflns 4371
_refine_ls_number_restraints 0
_refine_ls_restrained_S_all 0.997
_refine_ls_R_factor_all 0.0831
_refine_ls_R_factor_gt 0.0489
_refine_ls_shift/su_max 0.002
_refine_ls_shift/su_mean 0.000
_refine_ls_structure_factor_coef Fsqd
_refine_ls_weighting_details 'w=1/[\s^2^(Fo^2^)+(0.0439P)^2^] where P=(Fo^2^+2Fc^2^)/3'
_refine_ls_weighting_scheme calc
_refine_ls_wR_factor_gt 0.1023
_refine_ls_wR_factor_ref 0.1170
_reflns_Friedel_coverage 0.000
_reflns_number_gt 3061
_reflns_number_total 4371
_reflns_threshold_expression 'I > 2\s(I)'
_cod_data_source_file ic500313m_si_001.cif
_cod_data_source_block R-Cu2+
_cod_depositor_comments 'Adding full bibliography for 4338822--4338823.cif.'
_cod_database_code 4338822
_shelx_space_group_comment
;
The symmetry employed for this shelxl refinement is uniquely defined
by the following loop, which should always be used as a source of
symmetry information in preference to the above space-group names.
They are only intended as comments.
;
_shelx_estimated_absorpt_t_min 0.518
_shelx_estimated_absorpt_t_max 0.708
_shelxl_version_number 2013-4

loop_
_space_group_symop_operation_xyz
'x, y, z'
'-x+1/2, y+1/2, -z+1/2'
'-x, -y, -z'
'x-1/2, -y-1/2, z-1/2'

loop_
_atom_site_label
_atom_site_type_symbol
_atom_site_fract_x
_atom_site_fract_y
_atom_site_fract_z
_atom_site_U_iso_or_equiv
_atom_site_adp_type
_atom_site_occupancy
_atom_site_site_symmetry_order
_atom_site_calc_flag
_atom_site_refinement_flags_posn
_atom_site_refinement_flags_adp
C1 C -0.1736(6) 0.2196(3) 0.0386(2) 0.0126(11) Uani 1 1 d . .
C2 C -0.2016(5) 0.3107(3) 0.0141(3) 0.0135(12) Uani 1 1 d . .
C3 C -0.1252(6) 0.3431(3) -0.0409(3) 0.0173(12) Uani 1 1 d . .
H3 H -0.0557 0.3067 -0.0625 0.021 Uiso 1 1 calc R U
C4 C -0.1505(6) 0.4283(4) -0.0640(3) 0.0251(14) Uani 1 1 d . .
H4 H -0.1007 0.4494 -0.1025 0.030 Uiso 1 1 calc R U
C5 C -0.2473(6) 0.4827(4) -0.0316(3) 0.0321(15) Uani 1 1 d . .
H5 H -0.2628 0.5414 -0.0472 0.039 Uiso 1 1 calc R U
C6 C -0.3217(6) 0.4514(4) 0.0237(3) 0.0280(14) Uani 1 1 d . .
H6 H -0.3885 0.4886 0.0462 0.034 Uiso 1 1 calc R U
C7 C -0.2991(6) 0.3662(4) 0.0463(3) 0.0213(13) Uani 1 1 d . .
H7 H -0.3507 0.3452 0.0843 0.026 Uiso 1 1 calc R U
C8 C -0.3111(6) 0.0624(3) 0.1433(3) 0.0167(12) Uani 1 1 d . .
H8 H -0.4029 0.0898 0.1529 0.020 Uiso 1 1 calc R U
C11 C 0.3617(5) -0.2102(3) 0.1317(2) 0.0126(11) Uani 1 1 d . .
C12 C 0.4977(5) -0.2640(3) 0.1287(3) 0.0139(11) Uani 1 1 d . .
C13 C 0.5984(6) -0.2411(4) 0.0808(3) 0.0194(13) Uani 1 1 d . .
H13 H 0.5767 -0.1929 0.0505 0.023 Uiso 1 1 calc R U
C14 C 0.7311(6) -0.2881(4) 0.0763(3) 0.0252(14) Uani 1 1 d . .
H14 H 0.7998 -0.2723 0.0431 0.030 Uiso 1 1 calc R U
C15 C 0.7612(6) -0.3570(4) 0.1202(3) 0.0273(14) Uani 1 1 d . .
H15 H 0.8524 -0.3887 0.1177 0.033 Uiso 1 1 calc R U
C16 C 0.6623(6) -0.3817(4) 0.1682(3) 0.0292(15) Uani 1 1 d . .
H16 H 0.6841 -0.4305 0.1979 0.035 Uiso 1 1 calc R U
C17 C 0.5300(6) -0.3341(4) 0.1727(3) 0.0236(14) Uani 1 1 d . .
H17 H 0.4618 -0.3499 0.2061 0.028 Uiso 1 1 calc R U
C18 C 0.0193(5) -0.1987(3) 0.2077(2) 0.0139(11) Uani 1 1 d . .
H18 H 0.0277 -0.2493 0.2365 0.017 Uiso 1 1 calc R U
C21 C -0.1448(5) -0.0708(3) 0.1670(2) 0.0132(11) Uani 1 1 d . .
C22 C -0.2759(5) -0.0218(3) 0.1761(2) 0.0141(12) Uani 1 1 d . .
C23 C -0.3776(5) -0.0528(4) 0.2225(3) 0.0155(12) Uani 1 1 d . .
H23 H -0.4668 -0.0202 0.2277 0.019 Uiso 1 1 calc R U
C24 C -0.3539(5) -0.1287(4) 0.2609(3) 0.0165(12) Uani 1 1 d . .
C25 C -0.2226(5) -0.1736(3) 0.2541(2) 0.0134(12) Uani 1 1 d . .
H25 H -0.2028 -0.2247 0.2814 0.016 Uiso 1 1 calc R U
C26 C -0.1155(5) -0.1465(3) 0.2080(2) 0.0125(11) Uani 1 1 d . .
C27 C -0.4710(5) -0.1587(4) 0.3091(3) 0.0203(13) Uani 1 1 d . .
H27A H -0.5711 -0.1407 0.2900 0.031 Uiso 1 1 calc R U
H27B H -0.4500 -0.1319 0.3549 0.031 Uiso 1 1 calc R U
H27C H -0.4675 -0.2228 0.3135 0.031 Uiso 1 1 calc R U
C28 C 0.2702(5) 0.0602(3) 0.0284(3) 0.0193(13) Uani 1 1 d . .
H28A H 0.2455 0.1038 -0.0080 0.029 Uiso 1 1 calc R U
H28B H 0.3507 0.0219 0.0142 0.029 Uiso 1 1 calc R U
H28C H 0.3036 0.0902 0.0716 0.029 Uiso 1 1 calc R U
C29 C 0.3467(7) 0.2861(4) 0.1178(3) 0.0392(17) Uani 1 1 d . .
H29A H 0.2472 0.2597 0.1079 0.059 Uiso 1 1 calc R U
H29B H 0.3778 0.3157 0.0762 0.059 Uiso 1 1 calc R U
H29C H 0.3422 0.3289 0.1555 0.059 Uiso 1 1 calc R U
N1 N -0.2698(4) 0.1860(3) 0.0799(2) 0.0153(10) Uani 1 1 d . .
H1 H -0.3511 0.2131 0.0920 0.018 Uiso 1 1 calc R U
N2 N -0.2266(5) 0.1025(3) 0.1020(2) 0.0137(10) Uani 1 1 d . .
N3 N 0.2544(4) -0.2339(3) 0.1741(2) 0.0148(10) Uani 1 1 d . .
H3A H 0.2638 -0.2796 0.2019 0.018 Uiso 1 1 calc R U
N4 N 0.1292(4) -0.1802(3) 0.1702(2) 0.0103(9) Uani 1 1 d . .
N5 N 0.2365(5) 0.0762(3) 0.2129(2) 0.0185(10) Uani 1 1 d . .
O1 O -0.0579(4) 0.1776(2) 0.01968(18) 0.0156(8) Uani 1 1 d . .
O2 O -0.0508(3) -0.0454(2) 0.12000(16) 0.0128(8) Uani 1 1 d . .
O3 O 0.3431(4) -0.1425(2) 0.09468(16) 0.0140(8) Uani 1 1 d . .
O4 O 0.2729(4) 0.0013(2) 0.19361(19) 0.0257(9) Uani 1 1 d . .
O5 O 0.3099(4) 0.1094(3) 0.26482(19) 0.0257(9) Uani 1 1 d . .
O6 O 0.1325(4) 0.1179(2) 0.18184(19) 0.0234(9) Uani 1 1 d . .
O7 O 0.1400(3) 0.0085(2) 0.03904(16) 0.0111(7) Uani 1 1 d . .
O8 O 0.4511(4) 0.2200(2) 0.13792(19) 0.0256(9) Uani 1 1 d . .
Cu1 Cu -0.04558(7) 0.06280(4) 0.06501(3) 0.01288(18) Uani 1 1 d . .
Cu2 Cu 0.15158(6) -0.08363(4) 0.10746(3) 0.01216(18) Uani 1 1 d . .

loop_
_atom_site_aniso_label
_atom_site_aniso_U_11
_atom_site_aniso_U_22
_atom_site_aniso_U_33
_atom_site_aniso_U_23
_atom_site_aniso_U_13
_atom_site_aniso_U_12
C1 0.016(3) 0.013(3) 0.008(3) -0.005(2) 0.001(2) 0.004(2)
C2 0.008(3) 0.015(3) 0.016(3) -0.002(2) -0.004(2) 0.008(2)
C3 0.019(3) 0.013(3) 0.020(3) 0.001(2) 0.002(2) 0.003(2)
C4 0.027(4) 0.021(3) 0.027(3) 0.010(3) 0.006(3) 0.000(3)
C5 0.037(4) 0.017(3) 0.042(4) 0.010(3) 0.002(3) 0.011(3)
C6 0.029(4) 0.022(4) 0.032(4) -0.002(3) -0.001(3) 0.010(3)
C7 0.019(3) 0.021(3) 0.025(3) -0.001(3) 0.005(2) 0.003(2)
C8 0.010(3) 0.018(3) 0.022(3) -0.002(2) 0.002(2) 0.006(2)
C11 0.015(3) 0.014(3) 0.010(3) -0.004(2) 0.002(2) -0.002(2)
C12 0.015(3) 0.013(3) 0.013(3) -0.002(2) 0.000(2) -0.001(2)
C13 0.024(3) 0.014(3) 0.021(3) 0.008(2) 0.007(2) 0.007(2)
C14 0.025(3) 0.030(4) 0.022(3) 0.003(3) 0.008(3) 0.003(3)
C15 0.016(3) 0.031(4) 0.035(4) -0.002(3) 0.002(3) 0.009(3)
C16 0.033(4) 0.018(3) 0.038(4) 0.015(3) 0.010(3) 0.010(3)
C17 0.017(3) 0.024(4) 0.031(3) 0.011(3) 0.011(3) 0.005(2)
C18 0.019(3) 0.012(3) 0.010(3) 0.001(2) -0.001(2) -0.003(2)
C21 0.010(3) 0.014(3) 0.015(3) -0.003(2) 0.003(2) -0.003(2)
C22 0.014(3) 0.017(3) 0.011(3) -0.004(2) -0.001(2) 0.006(2)
C23 0.007(3) 0.023(3) 0.018(3) -0.001(2) 0.004(2) 0.003(2)
C24 0.016(3) 0.021(3) 0.013(3) 0.002(2) -0.001(2) -0.008(2)
C25 0.012(3) 0.016(3) 0.013(3) 0.004(2) 0.000(2) 0.000(2)
C26 0.011(3) 0.015(3) 0.011(3) 0.003(2) -0.001(2) -0.003(2)
C27 0.016(3) 0.026(3) 0.020(3) 0.004(2) 0.004(2) -0.001(2)
C28 0.021(3) 0.021(3) 0.016(3) -0.002(2) 0.004(2) -0.002(2)
C29 0.041(4) 0.037(4) 0.040(4) 0.006(3) 0.005(3) 0.014(3)
N1 0.012(2) 0.012(2) 0.021(2) -0.0007(19) 0.0020(19) 0.0075(18)
N2 0.018(2) 0.012(2) 0.011(2) 0.0034(18) 0.0022(19) 0.0008(18)
N3 0.011(2) 0.016(3) 0.018(2) 0.0072(19) 0.0013(19) 0.0070(18)
N4 0.009(2) 0.011(2) 0.011(2) 0.0041(17) -0.0006(18) 0.0055(17)
N5 0.024(3) 0.015(3) 0.016(2) -0.004(2) 0.002(2) 0.000(2)
O1 0.013(2) 0.013(2) 0.022(2) 0.0021(16) 0.0046(15) 0.0044(15)
O2 0.0130(19) 0.014(2) 0.0122(18) 0.0050(15) 0.0048(15) 0.0052(14)
O3 0.020(2) 0.010(2) 0.0122(18) 0.0034(15) 0.0044(15) 0.0022(15)
O4 0.027(2) 0.017(2) 0.032(2) -0.0145(18) -0.0050(17) 0.0093(17)
O5 0.028(2) 0.023(2) 0.025(2) -0.0122(18) -0.0017(17) -0.0035(17)
O6 0.025(2) 0.021(2) 0.024(2) -0.0005(18) 0.0009(17) 0.0101(17)
O7 0.0086(19) 0.014(2) 0.0106(17) 0.0028(14) 0.0022(13) -0.0017(14)
O8 0.029(2) 0.021(2) 0.027(2) 0.0015(18) 0.0017(17) 0.0053(18)
Cu1 0.0148(4) 0.0103(3) 0.0140(3) 0.0024(3) 0.0041(3) 0.0038(3)
Cu2 0.0127(4) 0.0115(3) 0.0124(3) 0.0036(3) 0.0017(2) 0.0035(3)

loop_
_atom_type_symbol
_atom_type_description
_atom_type_scat_dispersion_real
_atom_type_scat_dispersion_imag
_atom_type_scat_source
C C 0.0033 0.0016 'International Tables Vol C Tables 4.2.6.8 and 6.1.1.4'
H H 0.0000 0.0000 'International Tables Vol C Tables 4.2.6.8 and 6.1.1.4'
N N 0.0061 0.0033 'International Tables Vol C Tables 4.2.6.8 and 6.1.1.4'
O O 0.0106 0.0060 'International Tables Vol C Tables 4.2.6.8 and 6.1.1.4'
Cu Cu 0.3201 1.2651 'International Tables Vol C Tables 4.2.6.8 and 6.1.1.4'

loop_
_geom_angle_atom_site_label_1
_geom_angle_atom_site_label_2
_geom_angle_atom_site_label_3
_geom_angle
_geom_angle_site_symmetry_1
_geom_angle_site_symmetry_3
O1 C1 N1 123.3(5) . .
O1 C1 C2 119.6(4) . .
N1 C1 C2 117.1(4) . .
C7 C2 C3 118.9(5) . .
C7 C2 C1 121.4(5) . .
C3 C2 C1 119.6(4) . .
C4 C3 C2 120.0(5) . .
C4 C3 H3 120.0 . .
C2 C3 H3 120.0 . .
C5 C4 C3 120.6(5) . .
C5 C4 H4 119.7 . .
C3 C4 H4 119.7 . .
C4 C5 C6 119.7(6) . .
C4 C5 H5 120.2 . .
C6 C5 H5 120.2 . .
C7 C6 C5 120.1(5) . .
C7 C6 H6 119.9 . .
C5 C6 H6 119.9 . .
C6 C7 C2 120.7(5) . .
C6 C7 H7 119.7 . .
C2 C7 H7 119.7 . .
N2 C8 C22 124.7(5) . .
N2 C8 H8 117.7 . .
C22 C8 H8 117.7 . .
O3 C11 N3 119.5(4) . .
O3 C11 C12 120.7(4) . .
N3 C11 C12 119.8(4) . .
C17 C12 C13 119.4(5) . .
C17 C12 C11 122.9(5) . .
C13 C12 C11 117.7(5) . .
C12 C13 C14 120.7(5) . .
C12 C13 H13 119.6 . .
C14 C13 H13 119.6 . .
C15 C14 C13 119.0(5) . .
C15 C14 H14 120.5 . .
C13 C14 H14 120.5 . .
C14 C15 C16 121.5(5) . .
C14 C15 H15 119.3 . .
C16 C15 H15 119.3 . .
C15 C16 C17 119.2(5) . .
C15 C16 H16 120.4 . .
C17 C16 H16 120.4 . .
C12 C17 C16 120.2(5) . .
C12 C17 H17 119.9 . .
C16 C17 H17 119.9 . .
N4 C18 C26 123.4(5) . .
N4 C18 H18 118.3 . .
C26 C18 H18 118.3 . .
O2 C21 C22 120.0(5) . .
O2 C21 C26 121.1(4) . .
C22 C21 C26 118.9(4) . .
C23 C22 C21 118.9(5) . .
C23 C22 C8 116.5(4) . .
C21 C22 C8 124.6(5) . .
C24 C23 C22 123.0(5) . .
C24 C23 H23 118.5 . .
C22 C23 H23 118.5 . .
C25 C24 C23 117.7(5) . .
C25 C24 C27 122.6(5) . .
C23 C24 C27 119.7(5) . .
C24 C25 C26 122.4(5) . .
C24 C25 H25 118.8 . .
C26 C25 H25 118.8 . .
C25 C26 C21 119.0(5) . .
C25 C26 C18 116.4(4) . .
C21 C26 C18 124.6(4) . .
C24 C27 H27A 109.5 . .
C24 C27 H27B 109.5 . .
H27A C27 H27B 109.5 . .
C24 C27 H27C 109.5 . .
H27A C27 H27C 109.5 . .
H27B C27 H27C 109.5 . .
O7 C28 H28A 109.5 . .
O7 C28 H28B 109.5 . .
H28A C28 H28B 109.5 . .
O7 C28 H28C 109.5 . .
H28A C28 H28C 109.5 . .
H28B C28 H28C 109.5 . .
O8 C29 H29A 109.5 . .
O8 C29 H29B 109.5 . .
H29A C29 H29B 109.5 . .
O8 C29 H29C 109.5 . .
H29A C29 H29C 109.5 . .
H29B C29 H29C 109.5 . .
C1 N1 N2 111.3(4) . .
C1 N1 H1 124.3 . .
N2 N1 H1 124.3 . .
C8 N2 N1 117.5(4) . .
C8 N2 Cu1 129.0(4) . .
N1 N2 Cu1 113.5(3) . .
C11 N3 N4 114.5(4) . .
C11 N3 H3A 122.8 . .
N4 N3 H3A 122.8 . .
C18 N4 N3 119.0(4) . .
C18 N4 Cu2 129.6(3) . .
N3 N4 Cu2 111.4(3) . .
O6 N5 O4 121.6(4) . .
O6 N5 O5 120.3(4) . .
O4 N5 O5 118.1(4) . .
C1 O1 Cu1 109.7(3) . .
C21 O2 Cu2 129.6(3) . .
C21 O2 Cu1 130.6(3) . .
Cu2 O2 Cu1 97.21(14) . .
C11 O3 Cu2 112.5(3) . .
N5 O4 Cu2 127.3(3) . .
C28 O7 Cu2 119.7(3) . .
C28 O7 Cu1 121.2(3) . .
Cu2 O7 Cu1 97.82(14) . .
C28 O7 Cu1 111.7(3) . 3
Cu2 O7 Cu1 104.24(14) . 3
Cu1 O7 Cu1 98.97(12) . 3
N2 Cu1 O7 170.90(16) . .
N2 Cu1 O1 82.16(15) . .
O7 Cu1 O1 106.56(13) . .
N2 Cu1 O2 90.50(15) . .
O7 Cu1 O2 80.65(13) . .
O1 Cu1 O2 172.06(13) . .
N2 Cu1 O7 101.73(14) . 3
O7 Cu1 O7 81.03(12) . 3
O1 Cu1 O7 91.37(13) . 3
O2 Cu1 O7 93.09(12) . 3
N2 Cu1 Cu2 130.13(12) . .
O7 Cu1 Cu2 40.77(9) . .
O1 Cu1 Cu2 145.24(10) . .
O2 Cu1 Cu2 40.96(9) . .
O7 Cu1 Cu2 93.33(8) 3 .
O7 Cu2 N4 170.40(15) . .
O7 Cu2 O2 82.13(13) . .
N4 Cu2 O2 90.57(15) . .
O7 Cu2 O3 104.45(13) . .
N4 Cu2 O3 82.07(15) . .
O2 Cu2 O3 170.35(15) . .
O7 Cu2 O4 94.96(14) . .
N4 Cu2 O4 92.18(16) . .
O2 Cu2 O4 97.72(13) . .
O3 Cu2 O4 88.82(13) . .
O7 Cu2 Cu1 41.41(9) . .
N4 Cu2 Cu1 132.21(12) . .
O2 Cu2 Cu1 41.84(10) . .
O3 Cu2 Cu1 145.69(10) . .
O4 Cu2 Cu1 90.94(9) . .

loop_
_geom_bond_atom_site_label_1
_geom_bond_atom_site_label_2
_geom_bond_distance
_geom_bond_site_symmetry_2
C1 O1 1.290(6) .
C1 N1 1.319(6) .
C1 C2 1.480(7) .
C2 C7 1.393(7) .
C2 C3 1.393(7) .
C3 C4 1.385(7) .
C3 H3 0.9500 .
C4 C5 1.380(8) .
C4 H4 0.9500 .
C5 C6 1.385(8) .
C5 H5 0.9500 .
C6 C7 1.378(8) .
C6 H6 0.9500 .
C7 H7 0.9500 .
C8 N2 1.291(6) .
C8 C22 1.454(7) .
C8 H8 0.9500 .
C11 O3 1.259(6) .
C11 N3 1.354(6) .
C11 C12 1.469(7) .
C12 C17 1.381(7) .
C12 C13 1.382(7) .
C13 C14 1.391(7) .
C13 H13 0.9500 .
C14 C15 1.365(8) .
C14 H14 0.9500 .
C15 C16 1.378(8) .
C15 H15 0.9500 .
C16 C17 1.393(7) .
C16 H16 0.9500 .
C17 H17 0.9500 .
C18 N4 1.293(6) .
C18 C26 1.442(7) .
C18 H18 0.9500 .
C21 O2 1.338(5) .
C21 C22 1.409(7) .
C21 C26 1.412(7) .
C22 C23 1.404(7) .
C23 C24 1.380(7) .
C23 H23 0.9500 .
C24 C25 1.371(7) .
C24 C27 1.521(7) .
C25 C26 1.414(7) .
C25 H25 0.9500 .
C27 H27A 0.9800 .
C27 H27B 0.9800 .
C27 H27C 0.9800 .
C28 O7 1.431(6) .
C28 H28A 0.9800 .
C28 H28B 0.9800 .
C28 H28C 0.9800 .
C29 O8 1.406(7) .
C29 H29A 0.9800 .
C29 H29B 0.9800 .
C29 H29C 0.9800 .
N1 N2 1.386(6) .
N1 H1 0.8800 .
N2 Cu1 1.912(4) .
N3 N4 1.382(5) .
N3 H3A 0.8800 .
N4 Cu2 1.925(4) .
N5 O6 1.242(5) .
N5 O4 1.250(5) .
N5 O5 1.264(5) .
O1 Cu1 1.954(3) .
O2 Cu2 1.929(3) .
O2 Cu1 1.963(3) .
O3 Cu2 1.961(3) .
O4 Cu2 2.313(4) .
O7 Cu2 1.925(3) .
O7 Cu1 1.949(3) .
O7 Cu1 2.384(3) 3
Cu1 O7 2.384(3) 3
Cu1 Cu2 2.9198(9) .

loop_
_geom_torsion_atom_site_label_1
_geom_torsion_atom_site_label_2
_geom_torsion_atom_site_label_3
_geom_torsion_atom_site_label_4
_geom_torsion
O1 C1 C2 C7 -163.0(5)
N1 C1 C2 C7 16.3(7)
O1 C1 C2 C3 14.7(7)
N1 C1 C2 C3 -166.0(4)
C7 C2 C3 C4 -2.0(7)
C1 C2 C3 C4 -179.9(5)
C2 C3 C4 C5 2.2(8)
C3 C4 C5 C6 -1.1(9)
C4 C5 C6 C7 0.0(9)
C5 C6 C7 C2 0.0(8)
C3 C2 C7 C6 1.0(8)
C1 C2 C7 C6 178.7(5)
O3 C11 C12 C17 173.8(5)
N3 C11 C12 C17 -6.7(7)
O3 C11 C12 C13 -4.4(7)
N3 C11 C12 C13 175.1(4)
C17 C12 C13 C14 0.2(8)
C11 C12 C13 C14 178.5(5)
C12 C13 C14 C15 -0.3(8)
C13 C14 C15 C16 0.8(9)
C14 C15 C16 C17 -1.2(9)
C13 C12 C17 C16 -0.6(8)
C11 C12 C17 C16 -178.8(5)
C15 C16 C17 C12 1.1(9)
O2 C21 C22 C23 175.9(4)
C26 C21 C22 C23 -3.9(7)
O2 C21 C22 C8 -7.5(7)
C26 C21 C22 C8 172.8(5)
N2 C8 C22 C23 176.5(5)
N2 C8 C22 C21 -0.2(8)
C21 C22 C23 C24 1.3(8)
C8 C22 C23 C24 -175.6(5)
C22 C23 C24 C25 1.8(8)
C22 C23 C24 C27 -178.9(5)
C23 C24 C25 C26 -2.2(7)
C27 C24 C25 C26 178.5(5)
C24 C25 C26 C21 -0.4(7)
C24 C25 C26 C18 178.4(5)
O2 C21 C26 C25 -176.3(4)
C22 C21 C26 C25 3.5(7)
O2 C21 C26 C18 5.1(7)
C22 C21 C26 C18 -175.2(5)
N4 C18 C26 C25 -177.5(4)
N4 C18 C26 C21 1.2(8)
O1 C1 N1 N2 2.5(7)
C2 C1 N1 N2 -176.8(4)
C22 C8 N2 N1 -174.3(4)
C22 C8 N2 Cu1 6.1(8)
C1 N1 N2 C8 179.5(4)
C1 N1 N2 Cu1 -0.8(5)
O3 C11 N3 N4 2.1(6)
C12 C11 N3 N4 -177.4(4)
C26 C18 N4 N3 179.3(4)
C26 C18 N4 Cu2 0.8(7)
C11 N3 N4 C18 178.5(4)
C11 N3 N4 Cu2 -2.8(5)
N1 C1 O1 Cu1 -2.8(6)
C2 C1 O1 Cu1 176.5(3)
C22 C21 O2 Cu2 166.9(3)
C26 C21 O2 Cu2 -13.4(7)
C22 C21 O2 Cu1 9.4(6)
C26 C21 O2 Cu1 -170.8(3)
N3 C11 O3 Cu2 -0.3(5)
C12 C11 O3 Cu2 179.2(3)
O6 N5 O4 Cu2 -6.5(7)
O5 N5 O4 Cu2 174.3(3)
